data_4122747
loop_
_publ_author_name
'Hirai, Kenji'
'Reboul, Julien'
'Morone, Nobuhiro'
'Heuser, John E.'
'Furukawa, Shuhei'
'Kitagawa, Susumu'

_publ_section_title
;
 Diffusion-coupled molecular assembly: structuring of coordination
 polymers across multiple length scales.
;
_journal_issue 42
_journal_name_full 'Journal of the American Chemical Society'
_journal_page_first 14966
_journal_page_last 14973
_journal_paper_doi 10.1021/ja507971r
_journal_volume 136
_journal_year 2014
_chemical_formula_moiety 'C31 H21 N3 O9 Zn2'
_chemical_formula_sum 'C31 H21 N3 O9 Zn2'
_chemical_formula_weight 710.28
_space_group_IT_number 2
_symmetry_cell_setting triclinic
_symmetry_Int_Tables_number 2
_symmetry_space_group_name_Hall '-P 1'
_symmetry_space_group_name_H-M 'P -1'
_atom_sites_solution_hydrogens geom
_atom_sites_solution_primary direct
_atom_sites_solution_secondary difmap
_cell_angle_alpha 89.214(8)
_cell_angle_beta 87.590(7)
_cell_angle_gamma 79.816(8)
_cell_formula_units_Z 2
_cell_length_a 10.887(3)
_cell_length_b 10.923(3)
_cell_length_c 14.068(4)
_cell_measurement_reflns_used 5042
_cell_measurement_temperature 93
_cell_measurement_theta_max 27.51
_cell_measurement_theta_min 3.22
_cell_volume 1645.1(8)
_computing_cell_refinement CrystalClear
_computing_data_collection 'CrystalClear (Rigaku Inc., 2008)'
_computing_data_reduction CrystalClear
_computing_molecular_graphics 'CrystalStructure 4.0'
_computing_publication_material 'CrystalStructure 4.0 (Rigaku, 2010)'
_computing_structure_refinement 'SHELXL97 (Sheldrick, 2008)'
_computing_structure_solution 'SHELXS97 (Sheldrick, 2008)'
_diffrn_ambient_temperature 93
_diffrn_detector_area_resol_mean 7.111
_diffrn_measured_fraction_theta_full 0.950
_diffrn_measured_fraction_theta_max 0.950
_diffrn_measurement_device_type 'Rigaku Saturn724'
_diffrn_measurement_method \w
_diffrn_radiation_type 'Mo K\a'
_diffrn_radiation_wavelength 0.71075
_diffrn_reflns_av_R_equivalents 0.0258
_diffrn_reflns_limit_h_max 13
_diffrn_reflns_limit_h_min -14
_diffrn_reflns_limit_k_max 13
_diffrn_reflns_limit_k_min -13
_diffrn_reflns_limit_l_max 18
_diffrn_reflns_limit_l_min -18
_diffrn_reflns_number 13134
_diffrn_reflns_theta_full 27.51
_diffrn_reflns_theta_max 27.51
_diffrn_standards_number 0
_exptl_absorpt_coefficient_mu 1.513
_exptl_absorpt_correction_T_max 0.739
_exptl_absorpt_correction_T_min 0.647
_exptl_absorpt_correction_type multi-scan
_exptl_absorpt_process_details 'REQAB (Rigaku, 1998)'
_exptl_crystal_colour colorless
_exptl_crystal_density_diffrn 1.434
_exptl_crystal_density_method 'not measured'
_exptl_crystal_description prism
_exptl_crystal_F_000 720.00
_exptl_crystal_size_max 0.200
_exptl_crystal_size_mid 0.200
_exptl_crystal_size_min 0.200
_refine_diff_density_max 1.320
_refine_diff_density_min -1.070
_refine_ls_extinction_method none
_refine_ls_goodness_of_fit_ref 1.098
_refine_ls_hydrogen_treatment constr
_refine_ls_number_parameters 446
_refine_ls_number_reflns 7178
_refine_ls_number_restraints 15
_refine_ls_R_factor_gt 0.0512
_refine_ls_shift/su_max 0.002
_refine_ls_structure_factor_coef Fsqd
_refine_ls_weighting_details 'w = 1/[\s^2^(Fo^2^)+(0.1074P)^2^+1.6718P] where P=(Fo^2^+2Fc^2^)/3'
_refine_ls_weighting_scheme calc
_refine_ls_wR_factor_ref 0.1835
_reflns_number_gt 4981
_reflns_number_total 7178
_reflns_threshold_expression F^2^>2.0\s(F^2^)
_cod_data_source_file ja507971r_si_004.cif
_cod_data_source_block SS_8_2
_cod_depositor_comments 'Adding full bibliography for 4122745--4122747.cif.'
_cod_original_cell_volume 1645.1(7)
_cod_database_code 4122747

loop_
_symmetry_equiv_pos_site_id
_symmetry_equiv_pos_as_xyz
1 +X,+Y,+Z
2 -X,-Y,-Z

loop_
_atom_site_label
_atom_site_type_symbol
_atom_site_fract_x
_atom_site_fract_y
_atom_site_fract_z
_atom_site_U_iso_or_equiv
_atom_site_adp_type
_atom_site_occupancy
_atom_site_symmetry_multiplicity
_atom_site_calc_flag
_atom_site_refinement_flags
Zn1 Zn 0.21780(4) 0.33787(4) 0.29980(3) 0.01163(15) Uani 1.0 2 d .
Zn2 Zn 0.22961(4) 0.33953(4) 0.09010(3) 0.01076(15) Uani 1.0 2 d .
O1 O 0.4010(4) 0.3264(5) 0.2660(3) 0.0417(11) Uani 1.0 2 d .
O2 O 0.4137(3) 0.3272(4) 0.1088(3) 0.0329(9) Uani 1.0 2 d .
O3 O 1.0352(4) 0.3474(5) 0.2740(3) 0.0407(11) Uani 1.0 2 d .
O4 O 1.0434(3) 0.3538(4) 0.1169(3) 0.0332(9) Uani 1.0 2 d .
O5 O 0.1990(5) 0.5229(3) 0.2740(3) 0.0463(12) Uani 1.0 2 d .
O6 O 0.2134(5) 0.5259(3) 0.1177(3) 0.0376(10) Uani 1.0 2 d .
O7 O 0.2367(5) 1.1529(3) 0.2810(3) 0.0427(11) Uani 1.0 2 d .
O8 O 0.2444(4) 1.1547(3) 0.1236(3) 0.0348(10) Uani 1.0 2 d .
O9 O 0.6546(14) -0.0051(13) 0.3072(11) 0.209(6) Uiso 1.0 2 d .
N1 N 0.2213(4) 0.3402(4) 0.4434(3) 0.0174(8) Uani 1.0 2 d .
N2 N 0.2314(4) 0.3332(4) 0.9455(3) 0.0134(7) Uani 1.0 2 d .
N3 N 0.6623(12) 0.0079(11) 0.1545(10) 0.136(4) Uiso 1.0 2 d .
C1 C 0.4596(4) 0.3284(4) 0.1883(3) 0.0174(9) Uiso 1.0 2 d .
C2 C 0.5974(4) 0.3327(5) 0.1903(4) 0.0203(9) Uani 1.0 2 d .
C3 C 0.6625(4) 0.3604(4) 0.1082(3) 0.0164(9) Uani 1.0 2 d .
C4 C 0.6595(5) 0.3131(6) 0.2753(4) 0.0321(12) Uani 1.0 2 d .
C5 C 0.7854(5) 0.3196(6) 0.2773(4) 0.0313(12) Uani 1.0 2 d .
C6 C 0.7885(4) 0.3657(4) 0.1105(3) 0.0157(9) Uani 1.0 2 d .
C7 C 0.8504(4) 0.3443(5) 0.1942(4) 0.0202(9) Uani 1.0 2 d .
C8 C 0.9874(4) 0.3490(4) 0.1959(3) 0.0154(9) Uani 1.0 2 d .
C9 C 0.2115(4) 0.5760(4) 0.1974(3) 0.0168(9) Uani 1.0 2 d .
C10 C 0.2221(5) 0.7119(4) 0.1990(4) 0.0195(9) Uani 1.0 2 d .
C11 C 0.2768(13) 0.7601(18) 0.2811(12) 0.032(4) Uani 0.5000 2 d .
C12 C 0.229(3) 0.7682(19) 0.2741(17) 0.137(16) Uani 0.5000 2 d .
C13 C 0.245(3) 0.7733(17) 0.1179(15) 0.101(11) Uani 0.5000 2 d .
C14 C 0.1773(9) 0.7905(12) 0.1257(8) 0.017(3) Uani 0.5000 2 d .
C15 C 0.248(3) 0.905(2) 0.1195(15) 0.125(13) Uani 0.5000 2 d .
C16 C 0.1848(10) 0.9140(12) 0.1282(8) 0.019(3) Uani 0.5000 2 d .
C17 C 0.2860(13) 0.883(2) 0.2768(16) 0.033(4) Uani 0.5000 2 d .
C18 C 0.231(3) 0.9001(17) 0.2805(14) 0.106(12) Uani 0.5000 2 d .
C19 C 0.2379(5) 0.9641(4) 0.2020(4) 0.0227(10) Uani 1.0 2 d .
C20 C 0.328(2) 0.675(2) 0.3573(16) 0.093(6) Uiso 0.5000 2 d .
C21 C 0.338(3) 0.928(3) 0.365(2) 0.129(9) Uiso 0.5000 2 d .
C22 C 0.3710(19) 0.7013(19) 0.4737(14) 0.085(6) Uiso 0.5000 2 d .
C23 C 0.380(4) 0.838(3) 0.468(3) 0.225(19) Uiso 0.5000 2 d .
C24 C 0.3071(9) 0.2588(8) 0.4887(7) 0.020(2) Uani 0.5000 2 d .
C25 C 0.1464(12) 0.4222(10) 0.5945(7) 0.033(3) Uani 0.5000 2 d .
C26 C 0.1262(15) 0.312(3) 0.5983(11) 0.116(11) Uani 0.5000 2 d .
C27 C 0.1500(12) 0.4243(10) 0.4957(7) 0.031(3) Uani 0.5000 2 d .
C28 C 0.3151(10) 0.2542(9) 0.5854(7) 0.023(3) Uani 0.5000 2 d .
C29 C 0.1279(16) 0.312(4) 0.4982(11) 0.163(16) Uani 0.5000 2 d .
C30 C 0.319(2) 0.354(4) 0.5891(12) 0.20(2) Uani 0.5000 2 d .
C31 C 0.3111(17) 0.358(3) 0.4873(11) 0.143(14) Uani 0.5000 2 d .
C32 C 0.2278(5) 0.3370(5) 0.6417(3) 0.0203(10) Uani 1.0 2 d .
C33 C 0.2305(5) 0.3341(5) 0.7467(3) 0.0185(9) Uani 1.0 2 d .
C34 C 0.1202(5) 0.3478(5) 0.8018(4) 0.0242(10) Uani 1.0 2 d .
C35 C 0.3430(5) 0.3181(5) 0.7934(4) 0.0255(11) Uani 1.0 2 d .
C36 C 0.1248(5) 0.3475(5) 0.8994(3) 0.0217(10) Uani 1.0 2 d .
C37 C 0.3382(5) 0.3190(5) 0.8920(3) 0.0218(10) Uani 1.0 2 d .
C38 C 0.5902(16) 0.0316(15) 0.0692(13) 0.157(6) Uiso 1.0 2 d .
C39 C 0.8061(14) 0.0004(13) 0.1482(11) 0.131(5) Uiso 1.0 2 d .
C40 C 0.5892(19) 0.0110(17) 0.2409(16) 0.173(7) Uiso 1.0 2 d .
C41 C 0.2402(5) 1.1012(4) 0.2022(4) 0.0198(9) Uani 1.0 2 d .
H1 H 0.6154 0.2953 0.3320 0.0385 Uiso 1.0 2 calc R
H2 H 0.6205 0.3759 0.0502 0.0197 Uiso 1.0 2 calc R
H3 H 0.8326 0.3843 0.0540 0.0188 Uiso 1.0 2 calc R
H4 H 0.8272 0.3071 0.3356 0.0376 Uiso 1.0 2 calc R
H5 H 0.0421 0.3574 0.7724 0.0291 Uiso 1.0 2 calc R
H6 H 0.4207 0.3070 0.7585 0.0306 Uiso 1.0 2 calc R
H7 H 0.0483 0.3579 0.9359 0.0260 Uiso 1.0 2 calc R
H8 H 0.4147 0.3089 0.9236 0.0261 Uiso 1.0 2 calc R

loop_
_atom_site_aniso_label
_atom_site_aniso_U_11
_atom_site_aniso_U_22
_atom_site_aniso_U_33
_atom_site_aniso_U_12
_atom_site_aniso_U_13
_atom_site_aniso_U_23
Zn1 0.0149(3) 0.0127(3) 0.0078(3) -0.00394(19) -0.00046(17) 0.00013(17)
Zn2 0.0127(3) 0.0121(3) 0.0080(3) -0.00374(18) 0.00008(17) -0.00031(17)
O1 0.0158(17) 0.093(4) 0.0196(18) -0.020(2) 0.0025(14) -0.004(2)
O2 0.0131(16) 0.065(3) 0.0231(18) -0.0146(17) -0.0022(13) 0.0016(17)
O3 0.0148(17) 0.089(4) 0.0203(18) -0.0135(19) -0.0042(14) 0.0028(19)
O4 0.0133(16) 0.067(3) 0.0208(18) -0.0113(17) 0.0016(13) -0.0040(17)
O5 0.108(4) 0.0121(17) 0.0205(19) -0.015(2) -0.006(2) 0.0015(14)
O6 0.084(4) 0.0118(17) 0.0189(17) -0.0146(18) 0.0032(19) -0.0017(13)
O7 0.093(4) 0.0144(18) 0.0237(19) -0.018(2) -0.003(2) -0.0002(14)
O8 0.070(3) 0.0131(17) 0.0221(18) -0.0116(17) 0.0031(18) 0.0003(14)
N1 0.025(2) 0.0184(19) 0.0085(16) -0.0023(16) -0.0021(14) 0.0006(14)
N2 0.0154(17) 0.0152(18) 0.0097(16) -0.0031(14) 0.0008(13) -0.0018(13)
C2 0.015(2) 0.025(3) 0.022(3) -0.0063(18) -0.0011(17) 0.0002(18)
C3 0.012(2) 0.019(3) 0.018(2) -0.0032(17) -0.0025(16) -0.0010(17)
C4 0.018(3) 0.057(4) 0.023(3) -0.009(3) -0.0019(19) 0.007(3)
C5 0.018(3) 0.055(4) 0.023(3) -0.012(3) -0.0013(19) 0.007(3)
C6 0.014(2) 0.014(2) 0.019(2) -0.0037(16) 0.0019(16) -0.0015(16)
C7 0.012(2) 0.027(3) 0.022(3) -0.0062(18) 0.0010(17) 0.0021(18)
C8 0.0113(19) 0.018(3) 0.018(2) -0.0043(17) -0.0009(16) 0.0010(16)
C9 0.017(2) 0.012(2) 0.022(3) -0.0018(17) -0.0019(17) 0.0005(17)
C10 0.026(3) 0.012(2) 0.022(3) -0.0067(18) -0.0018(18) -0.0017(17)
C11 0.035(6) 0.032(8) 0.031(9) -0.009(5) -0.020(5) -0.010(6)
C12 0.37(5) 0.033(11) 0.046(11) -0.11(2) -0.10(2) 0.036(9)
C13 0.22(3) 0.022(9) 0.061(11) -0.044(15) 0.080(17) -0.021(8)
C14 0.035(6) 0.009(5) 0.008(5) -0.004(5) 0.002(4) -0.005(4)
C15 0.29(4) 0.058(13) 0.056(11) -0.12(2) 0.099(18) -0.035(9)
C16 0.037(6) 0.009(5) 0.012(5) -0.008(5) 0.003(5) 0.007(4)
C17 0.024(6) 0.029(8) 0.050(10) -0.006(5) -0.018(6) -0.003(7)
C18 0.30(4) 0.010(9) 0.019(8) -0.057(17) 0.003(17) -0.006(6)
C19 0.029(3) 0.013(3) 0.026(3) -0.0059(19) 0.004(2) -0.0014(18)
C24 0.021(5) 0.023(5) 0.009(4) 0.015(4) 0.004(4) 0.001(4)
C25 0.053(8) 0.030(6) 0.006(4) 0.024(5) -0.003(5) -0.002(4)
C26 0.035(8) 0.29(4) 0.030(8) -0.058(15) -0.001(7) 0.007(14)
C27 0.046(7) 0.027(6) 0.009(5) 0.027(5) -0.003(5) -0.002(4)
C28 0.023(6) 0.032(6) 0.008(5) 0.016(5) -0.005(4) -0.008(4)
C29 0.038(9) 0.45(5) 0.017(7) -0.076(19) -0.006(7) 0.020(17)
C30 0.097(16) 0.53(7) 0.012(7) -0.19(3) 0.007(9) -0.039(19)
C31 0.078(13) 0.36(5) 0.022(8) -0.13(3) -0.002(8) 0.041(16)
C32 0.030(3) 0.023(3) 0.0067(19) -0.001(2) -0.0029(17) -0.0007(16)
C33 0.024(3) 0.023(3) 0.0079(19) -0.0008(19) -0.0030(16) -0.0002(16)
C34 0.019(3) 0.038(3) 0.014(2) 0.001(2) -0.0032(17) -0.0029(19)
C35 0.020(3) 0.041(3) 0.014(3) -0.005(2) 0.0028(18) -0.001(2)
C36 0.022(3) 0.030(3) 0.012(2) -0.001(2) 0.0001(17) -0.0026(18)
C37 0.016(3) 0.037(3) 0.012(2) -0.004(2) -0.0011(16) -0.0016(18)
C41 0.023(3) 0.013(2) 0.024(3) -0.0042(18) 0.0010(18) -0.0003(17)

loop_
_atom_type_symbol
_atom_type_description
_atom_type_scat_dispersion_real
_atom_type_scat_dispersion_imag
_atom_type_scat_source
C C 0.0033 0.0016
;
International Tables for Crystallography
(1992, Vol. C, Tables 4.2.6.8 and 6.1.1.4)
;
H H 0.0000 0.0000
;
International Tables for Crystallography
(1992, Vol. C, Table 6.1.1.4)
;
N N 0.0061 0.0033
;
International Tables for Crystallography
(1992, Vol. C, Tables 4.2.6.8 and 6.1.1.4)
;
O O 0.0106 0.0060
;
International Tables for Crystallography
(1992, Vol. C, Tables 4.2.6.8 and 6.1.1.4)
;
Zn Zn 0.2839 1.4301
;
International Tables for Crystallography
(1992, Vol. C, Tables 4.2.6.8 and 6.1.1.4)
;

loop_
_geom_angle_atom_site_label_1
_geom_angle_atom_site_label_2
_geom_angle_atom_site_label_3
_geom_angle
_geom_angle_publ_flag
_geom_angle_site_symmetry_1
_geom_angle_site_symmetry_3
O1 Zn1 O3 155.99(15) yes . 1_455
O1 Zn1 O5 87.3(2) yes . .
O1 Zn1 O7 89.2(2) yes . 1_545
O1 Zn1 N1 100.12(16) yes . .
O3 Zn1 O5 89.2(2) yes 1_455 .
O3 Zn1 O7 86.9(2) yes 1_455 1_545
O3 Zn1 N1 103.89(15) yes 1_455 .
O5 Zn1 O7 162.13(15) yes . 1_545
O5 Zn1 N1 99.00(15) yes . .
O7 Zn1 N1 98.87(15) yes 1_545 .
O2 Zn2 O4 161.76(14) yes . 1_455
O2 Zn2 O6 86.72(18) yes . .
O2 Zn2 O8 89.52(17) yes . 1_545
O2 Zn2 N2 99.56(14) yes . 1_554
O4 Zn2 O6 89.14(18) yes 1_455 .
O4 Zn2 O8 87.01(17) yes 1_455 1_545
O4 Zn2 N2 98.68(15) yes 1_455 1_554
O6 Zn2 O8 155.81(14) yes . 1_545
O6 Zn2 N2 103.35(14) yes . 1_554
O8 Zn2 N2 100.84(14) yes 1_545 1_554
Zn1 O1 C1 132.2(4) yes . .
Zn2 O2 C1 123.6(3) yes . .
Zn1 O3 C8 127.5(3) yes 1_655 .
Zn2 O4 C8 127.7(3) yes 1_655 .
Zn1 O5 C9 128.1(3) yes . .
Zn2 O6 C9 127.2(3) yes . .
Zn1 O7 C41 124.7(3) yes 1_565 .
Zn2 O8 C41 130.7(3) yes 1_565 .
Zn1 N1 C24 119.8(5) yes . .
Zn1 N1 C27 123.1(5) yes . .
Zn1 N1 C29 121.7(9) yes . .
Zn1 N1 C31 124.0(8) yes . .
C24 N1 C27 116.8(7) yes . .
C24 N1 C29 92.8(12) yes . .
C24 N1 C31 50.0(12) yes . .
C27 N1 C29 58.7(16) yes . .
C27 N1 C31 89.1(11) yes . .
C29 N1 C31 114.1(12) yes . .
Zn2 N2 C36 120.9(3) yes 1_556 .
Zn2 N2 C37 122.1(3) yes 1_556 .
C36 N2 C37 117.0(4) yes . .
C38 N3 C39 120.1(13) yes . .
C38 N3 C40 114.7(14) yes . .
C39 N3 C40 124.6(14) yes . .
O1 C1 O2 125.1(5) yes . .
O1 C1 C2 117.5(4) yes . .
O2 C1 C2 117.3(4) yes . .
C1 C2 C3 120.3(4) yes . .
C1 C2 C4 120.4(4) yes . .
C3 C2 C4 119.3(5) yes . .
C2 C3 C6 120.1(4) yes . .
C2 C4 C5 120.3(5) yes . .
C4 C5 C7 119.9(5) yes . .
C3 C6 C7 120.5(4) yes . .
C5 C7 C6 119.8(5) yes . .
C5 C7 C8 120.1(4) yes . .
C6 C7 C8 120.2(4) yes . .
O3 C8 O4 125.5(5) yes . .
O3 C8 C7 118.1(4) yes . .
O4 C8 C7 116.4(4) yes . .
O5 C9 O6 124.6(5) yes . .
O5 C9 C10 118.0(4) yes . .
O6 C9 C10 117.4(4) yes . .
C9 C10 C11 119.0(8) yes . .
C9 C10 C12 122.4(11) yes . .
C9 C10 C13 121.0(9) yes . .
C9 C10 C14 120.5(7) yes . .
C11 C10 C12 20.4(15) yes . .
C11 C10 C13 111.6(13) yes . .
C11 C10 C14 120.5(10) yes . .
C12 C10 C13 115.8(15) yes . .
C12 C10 C14 112.7(12) yes . .
C13 C10 C14 31.2(12) yes . .
C10 C11 C12 55(3) yes . .
C10 C11 C17 115.8(15) yes . .
C10 C11 C18 105.9(13) yes . .
C10 C11 C20 120.2(17) yes . .
C12 C11 C17 94(4) yes . .
C12 C11 C18 72(3) yes . .
C12 C11 C20 122(4) yes . .
C17 C11 C18 23.0(12) yes . .
C17 C11 C20 123.7(18) yes . .
C18 C11 C20 131.2(17) yes . .
C10 C12 C11 105(4) yes . .
C10 C12 C17 122(2) yes . .
C10 C12 C18 124.8(19) yes . .
C10 C12 C20 112.1(15) yes . .
C11 C12 C17 65(4) yes . .
C11 C12 C18 88(4) yes . .
C11 C12 C20 44(3) yes . .
C17 C12 C18 23.2(12) yes . .
C17 C12 C20 97.9(19) yes . .
C18 C12 C20 113(2) yes . .
C10 C13 C14 76(2) yes . .
C10 C13 C15 120.5(17) yes . .
C10 C13 C16 109.2(14) yes . .
C14 C13 C15 86(3) yes . .
C14 C13 C16 60.7(17) yes . .
C15 C13 C16 25.7(13) yes . .
C10 C14 C13 72.3(17) yes . .
C10 C14 C15 110.1(12) yes . .
C10 C14 C16 120.4(10) yes . .
C13 C14 C15 66(2) yes . .
C13 C14 C16 91(2) yes . .
C15 C14 C16 25.5(11) yes . .
C13 C15 C14 27.8(13) yes . .
C13 C15 C16 87(3) yes . .
C13 C15 C19 119.8(18) yes . .
C14 C15 C16 60(3) yes . .
C14 C15 C19 110.8(17) yes . .
C16 C15 C19 79(2) yes . .
C13 C16 C14 28.0(12) yes . .
C13 C16 C15 67(3) yes . .
C13 C16 C19 109.0(12) yes . .
C14 C16 C15 95(3) yes . .
C14 C16 C19 121.8(10) yes . .
C15 C16 C19 72(2) yes . .
C11 C17 C12 20.6(12) yes . .
C11 C17 C18 93(3) yes . .
C11 C17 C19 123.3(17) yes . .
C11 C17 C21 112.9(19) yes . .
C12 C17 C18 74(3) yes . .
C12 C17 C19 108.5(16) yes . .
C12 C17 C21 123(2) yes . .
C18 C17 C19 67(3) yes . .
C18 C17 C21 106(4) yes . .
C19 C17 C21 123.4(19) yes . .
C11 C18 C12 20.3(14) yes . .
C11 C18 C17 64(3) yes . .
C11 C18 C19 120.1(15) yes . .
C11 C18 C21 93.3(15) yes . .
C12 C18 C17 83(3) yes . .
C12 C18 C19 118.7(17) yes . .
C12 C18 C21 110.5(18) yes . .
C17 C18 C19 88(3) yes . .
C17 C18 C21 55(3) yes . .
C19 C18 C21 113.2(18) yes . .
C15 C19 C16 29.1(14) yes . .
C15 C19 C17 111.4(13) yes . .
C15 C19 C18 118.8(13) yes . .
C15 C19 C41 119.0(10) yes . .
C16 C19 C17 118.0(11) yes . .
C16 C19 C18 111.7(12) yes . .
C16 C19 C41 119.5(6) yes . .
C17 C19 C18 24.8(12) yes . .
C17 C19 C41 122.5(10) yes . .
C18 C19 C41 122.1(10) yes . .
C11 C20 C12 14.4(12) yes . .
C11 C20 C22 132.4(17) yes . .
C12 C20 C22 133.3(15) yes . .
C17 C21 C18 19.0(10) yes . .
C17 C21 C23 126(3) yes . .
C18 C21 C23 127(3) yes . .
C20 C22 C23 100.7(19) yes . .
C21 C23 C22 121(3) yes . .
N1 C24 C28 123.3(8) yes . .
N1 C24 C29 43.2(9) yes . .
N1 C24 C30 97.2(10) yes . .
N1 C24 C31 59.1(11) yes . .
C28 C24 C29 92.0(8) yes . .
C28 C24 C30 38.0(11) yes . .
C28 C24 C31 91.5(12) yes . .
C29 C24 C30 88.6(11) yes . .
C29 C24 C31 85.2(16) yes . .
C30 C24 C31 53.5(13) yes . .
C26 C25 C27 92.8(11) yes . .
C26 C25 C29 49.0(12) yes . .
C26 C25 C30 87.4(14) yes . .
C26 C25 C32 62.3(9) yes . .
C27 C25 C29 43.8(11) yes . .
C27 C25 C30 88.5(9) yes . .
C27 C25 C32 120.2(9) yes . .
C29 C25 C30 87.5(11) yes . .
C29 C25 C32 93.7(10) yes . .
C30 C25 C32 41.4(9) yes . .
C25 C26 C27 46.2(9) yes . .
C25 C26 C29 88(2) yes . .
C25 C26 C32 62.1(14) yes . .
C27 C26 C29 42.2(17) yes . .
C27 C26 C32 91.3(15) yes . .
C29 C26 C32 118.4(16) yes . .
N1 C27 C25 123.4(9) yes . .
N1 C27 C26 94.8(9) yes . .
N1 C27 C29 61.4(9) yes . .
N1 C27 C31 43.5(8) yes . .
C25 C27 C26 41.1(10) yes . .
C25 C27 C29 88.2(11) yes . .
C25 C27 C31 93.0(10) yes . .
C26 C27 C29 47.1(11) yes . .
C26 C27 C31 89.8(10) yes . .
C29 C27 C31 87.0(13) yes . .
C24 C28 C30 92.2(12) yes . .
C24 C28 C31 38.0(9) yes . .
C24 C28 C32 119.0(8) yes . .
C30 C28 C31 54.2(12) yes . .
C30 C28 C32 58.3(11) yes . .
C31 C28 C32 94.0(8) yes . .
N1 C29 C24 44.0(6) yes . .
N1 C29 C25 94.6(18) yes . .
N1 C29 C26 123.8(19) yes . .
N1 C29 C27 59.9(15) yes . .
C24 C29 C25 89.9(11) yes . .
C24 C29 C26 92.5(11) yes . .
C24 C29 C27 86.5(13) yes . .
C25 C29 C26 42.6(15) yes . .
C25 C29 C27 48.1(11) yes . .
C26 C29 C27 91(3) yes . .
C24 C30 C25 93.4(11) yes . .
C24 C30 C28 49.7(12) yes . .
C24 C30 C31 37.6(12) yes . .
C24 C30 C32 102.3(19) yes . .
C25 C30 C28 100.1(18) yes . .
C25 C30 C31 86.5(13) yes . .
C25 C30 C32 45.4(8) yes . .
C28 C30 C31 87.3(19) yes . .
C28 C30 C32 73.3(19) yes . .
C31 C30 C32 120.6(19) yes . .
N1 C31 C24 70.8(15) yes . .
N1 C31 C27 47.4(8) yes . .
N1 C31 C28 104.2(15) yes . .
N1 C31 C30 125.7(18) yes . .
C24 C31 C27 101.3(15) yes . .
C24 C31 C28 50.5(10) yes . .
C24 C31 C30 89(2) yes . .
C27 C31 C28 98.5(10) yes . .
C27 C31 C30 91.9(13) yes . .
C28 C31 C30 38.5(15) yes . .
C25 C32 C26 55.5(14) yes . .
C25 C32 C28 116.7(7) yes . .
C25 C32 C30 93.2(13) yes . .
C25 C32 C33 122.1(6) yes . .
C26 C32 C28 95.0(11) yes . .
C26 C32 C30 117.2(12) yes . .
C26 C32 C33 119.8(8) yes . .
C28 C32 C30 48.4(16) yes . .
C28 C32 C33 121.2(6) yes . .
C30 C32 C33 122.9(10) yes . .
C32 C33 C34 120.5(5) yes . .
C32 C33 C35 121.4(4) yes . .
C34 C33 C35 118.1(4) yes . .
C33 C34 C36 119.5(5) yes . .
C33 C35 C37 118.2(5) yes . .
N2 C36 C34 123.4(5) yes . .
N2 C37 C35 123.8(5) yes . .
O9 C40 N3 110.5(18) yes . .
O7 C41 O8 125.1(5) yes . .
O7 C41 C19 117.5(4) yes . .
O8 C41 C19 117.4(4) yes . .
C2 C3 H2 119.928 no . .
C6 C3 H2 119.922 no . .
C2 C4 H1 119.854 no . .
C5 C4 H1 119.856 no . .
C4 C5 H4 120.025 no . .
C7 C5 H4 120.029 no . .
C3 C6 H3 119.730 no . .
C7 C6 H3 119.725 no . .
C33 C34 H5 120.244 no . .
C36 C34 H5 120.245 no . .
C33 C35 H6 120.882 no . .
C37 C35 H6 120.886 no . .
N2 C36 H7 118.307 no . .
C34 C36 H7 118.307 no . .
N2 C37 H8 118.119 no . .
C35 C37 H8 118.118 no . .

loop_
_geom_bond_atom_site_label_1
_geom_bond_atom_site_label_2
_geom_bond_distance
_geom_bond_publ_flag
_geom_bond_site_symmetry_2
Zn1 O1 2.013(4) yes .
Zn1 O3 2.020(4) yes 1_455
Zn1 O5 2.025(4) yes .
Zn1 O7 2.014(4) yes 1_545
Zn1 N1 2.023(4) yes .
Zn2 O2 2.013(4) yes .
Zn2 O4 2.025(4) yes 1_455
Zn2 O6 2.053(4) yes .
Zn2 O8 2.047(4) yes 1_545
Zn2 N2 2.036(4) yes 1_554
O1 C1 1.245(6) yes .
O2 C1 1.245(6) yes .
O3 C8 1.235(6) yes .
O4 C8 1.250(6) yes .
O5 C9 1.230(6) yes .
O6 C9 1.252(6) yes .
O7 C41 1.247(6) yes .
O8 C41 1.247(6) yes .
O9 C40 1.19(3) yes .
N1 C24 1.346(10) yes .
N1 C27 1.307(11) yes .
N1 C29 1.33(2) yes .
N1 C31 1.22(2) yes .
N2 C36 1.337(6) yes .
N2 C37 1.344(6) yes .
N3 C38 1.46(3) yes .
N3 C39 1.55(2) yes .
N3 C40 1.42(3) yes .
C1 C2 1.510(7) yes .
C2 C3 1.389(7) yes .
C2 C4 1.393(7) yes .
C3 C6 1.385(6) yes .
C4 C5 1.386(8) yes .
C5 C7 1.390(7) yes .
C6 C7 1.378(7) yes .
C7 C8 1.502(7) yes .
C9 C10 1.509(7) yes .
C10 C11 1.467(18) yes .
C10 C12 1.24(3) yes .
C10 C13 1.35(2) yes .
C10 C14 1.381(12) yes .
C11 C12 0.53(4) yes .
C11 C17 1.37(3) yes .
C11 C18 1.52(3) yes .
C11 C20 1.47(3) yes .
C12 C17 1.50(4) yes .
C12 C18 1.45(3) yes .
C12 C20 1.81(4) yes .
C13 C14 0.74(3) yes .
C13 C15 1.44(3) yes .
C13 C16 1.57(3) yes .
C14 C15 1.58(3) yes .
C14 C16 1.367(18) yes .
C15 C16 0.68(4) yes .
C15 C19 1.33(3) yes .
C16 C19 1.374(13) yes .
C17 C18 0.60(3) yes .
C17 C19 1.42(2) yes .
C17 C21 1.50(4) yes .
C18 C19 1.31(2) yes .
C18 C21 1.76(4) yes .
C19 C41 1.503(7) yes .
C20 C22 1.76(3) yes .
C21 C23 1.77(5) yes .
C22 C23 1.52(4) yes .
C24 C28 1.367(14) yes .
C24 C29 1.934(19) yes .
C24 C30 1.79(3) yes .
C24 C31 1.09(3) yes .
C25 C26 1.26(4) yes .
C25 C27 1.388(13) yes .
C25 C29 1.86(3) yes .
C25 C30 1.90(3) yes .
C25 C32 1.354(12) yes .
C26 C27 1.92(3) yes .
C26 C29 1.41(3) yes .
C26 C32 1.36(2) yes .
C27 C29 1.29(4) yes .
C27 C31 1.78(3) yes .
C28 C30 1.10(4) yes .
C28 C31 1.77(3) yes .
C28 C32 1.414(10) yes .
C30 C31 1.44(3) yes .
C30 C32 1.26(3) yes .
C32 C33 1.480(6) yes .
C33 C34 1.388(7) yes .
C33 C35 1.396(7) yes .
C34 C36 1.375(7) yes .
C35 C37 1.386(7) yes .
C3 H2 0.950 no .
C4 H1 0.950 no .
C5 H4 0.950 no .
C6 H3 0.950 no .
C34 H5 0.950 no .
C35 H6 0.950 no .
C36 H7 0.950 no .
C37 H8 0.950 no .

loop_
_geom_contact_atom_site_label_1
_geom_contact_atom_site_label_2
_geom_contact_distance
_geom_contact_publ_flag
_geom_contact_site_symmetry_2
Zn1 Zn2 2.9474(10) no .
Zn1 O2 3.349(4) no .
Zn1 O4 3.246(4) no 1_455
Zn1 O6 3.258(4) no .
Zn1 O8 3.178(4) no 1_545
Zn2 O1 3.148(4) no .
Zn2 O3 3.265(4) no 1_455
Zn2 O5 3.263(4) no .
Zn2 O7 3.345(4) no 1_545
O1 O6 3.454(6) no .
O1 O8 3.458(6) no 1_545
O1 C4 2.801(7) no .
O1 C9 3.274(6) no .
O1 C24 3.368(10) no .
O1 C31 3.228(16) no .
O1 C41 3.411(7) no 1_545
O2 C3 2.796(6) no .
O2 C9 3.396(6) no .
O2 C37 3.198(6) no 1_554
O2 C41 3.568(7) no 1_545
O3 O8 3.481(5) no 1_645
O3 C5 2.788(7) no .
O3 C6 3.586(6) no .
O3 C9 3.539(7) no 1_655
O3 C25 3.424(11) no 2_666
O3 C27 3.573(11) no 1_655
O3 C29 3.348(17) no 1_655
O3 C41 3.316(6) no 1_645
O4 O5 3.563(6) no 1_655
O4 C5 3.597(6) no .
O4 C6 2.761(6) no .
O4 C9 3.513(7) no 1_655
O4 C36 3.148(6) no 1_654
O4 C36 3.457(6) no 2_666
O4 C41 3.418(6) no 1_645
O5 C1 3.416(6) no .
O5 C8 3.456(7) no 1_455
O5 C11 2.87(2) no .
O5 C12 2.75(3) no .
O5 C13 3.58(2) no .
O5 C14 3.546(13) no .
O5 C20 2.67(3) no .
O5 C27 3.339(11) no .
O6 C1 3.309(6) no .
O6 C6 3.406(6) no 2_665
O6 C8 3.521(7) no 1_455
O6 C12 3.50(3) no .
O6 C13 2.79(2) no .
O6 C14 2.850(13) no .
O7 C1 3.546(7) no 1_565
O7 C8 3.397(6) no 1_465
O7 C15 3.54(3) no .
O7 C16 3.540(13) no .
O7 C17 2.90(3) no .
O7 C18 2.77(2) no .
O7 C21 2.78(3) no .
O7 C24 3.325(10) no 1_565
O7 C29 3.59(3) no 1_565
O8 C1 3.423(7) no 1_565
O8 C8 3.330(6) no 1_465
O8 C15 2.72(3) no .
O8 C16 2.816(14) no .
O8 C18 3.55(2) no .
O9 C38 3.45(3) no .
O9 C39 2.73(2) no .
N1 C32 2.792(6) no .
N2 C6 3.342(6) no 2_666
N2 C33 2.796(6) no .
C1 C9 3.468(6) no .
C2 C7 2.783(7) no .
C3 C5 2.771(7) no .
C3 C13 3.55(2) no 2_665
C3 C37 3.500(7) no 2_666
C4 C6 2.766(7) no .
C4 C22 3.54(2) no 2_666
C5 C25 3.571(13) no 2_666
C6 C36 3.427(7) no 2_666
C6 C37 3.476(7) no 2_666
C7 C33 3.568(7) no 2_666
C7 C34 3.436(8) no 2_666
C8 C34 3.312(7) no 2_666
C8 C36 3.587(7) no 2_666
C8 C41 3.506(6) no 1_645
C9 C20 2.94(3) no .
C9 C34 3.560(7) no 2_566
C10 C19 2.791(7) no .
C11 C15 2.75(3) no .
C11 C16 2.82(2) no .
C11 C23 3.09(4) no .
C12 C15 2.64(3) no .
C12 C16 2.59(3) no .
C12 C23 3.40(5) no .
C13 C17 2.64(3) no .
C13 C18 2.68(3) no .
C14 C17 2.76(3) no .
C14 C18 2.64(3) no .
C17 C22 3.45(3) no .
C20 C21 2.78(4) no .
C21 C41 3.05(3) no .
C22 C28 3.60(3) no 2_666
C22 C30 3.40(3) no 2_666
C22 C31 3.47(3) no 2_666
C23 C24 3.47(5) no 2_666
C23 C28 3.35(5) no 2_666
C25 C34 3.033(11) no .
C26 C34 2.892(17) no .
C27 C27 3.387(17) no 2_566
C28 C35 3.057(11) no .
C30 C35 2.912(17) no .
C34 C37 2.705(7) no .
C35 C36 2.723(7) no .
O2 C38 3.491(16) no .
O9 C4 3.508(16) no .
O9 C28 3.067(17) no 2_656
N3 C2 3.532(13) no .
C1 C40 3.584(19) no .
C2 N3 3.532(13) no .
C2 C40 3.59(2) no .
C4 O9 3.508(16) no .
C4 C40 3.56(2) no .
C15 C38 3.26(3) no 2_665
C21 C40 3.43(4) no 1_565
C28 O9 3.067(17) no 2_656
C35 C40 3.575(19) no 2_656
C38 O2 3.491(16) no .
C38 C15 3.26(3) no 2_665
C38 C38 2.99(3) no 2_655
C40 C1 3.584(19) no .
C40 C2 3.59(2) no .
C40 C4 3.56(2) no .
C40 C21 3.43(4) no 1_545
C40 C35 3.575(19) no 2_656
Zn2 H3 3.5906 no 2_665
Zn2 H7 2.9752 no 1_554
Zn2 H8 3.0072 no 1_554
O1 H1 2.5142 no .
O2 H2 2.5081 no .
O2 H8 2.6146 no 1_554
O3 H4 2.5002 no .
O3 H5 3.2493 no 2_666
O4 H3 2.4606 no .
O4 H5 3.4952 no 2_666
O4 H7 2.5448 no 1_654
O4 H7 3.2173 no 2_666
O5 H5 2.8167 no 2_566
O6 H2 3.2021 no 2_665
O6 H3 2.6280 no 2_665
O6 H5 3.1928 no 2_566
O6 H7 3.0286 no 2_566
N2 H3 3.0405 no 2_666
N2 H5 3.2334 no .
N2 H6 3.2566 no .
C1 H1 2.6734 no .
C1 H2 2.6679 no .
C2 H3 3.2596 no .
C2 H4 3.2678 no .
C3 H1 3.2585 no .
C3 H8 3.5869 no 2_666
C4 H2 3.2596 no .
C5 H3 3.2510 no .
C6 H4 3.2511 no .
C7 H1 3.2604 no .
C7 H2 3.2540 no .
C8 H3 2.6465 no .
C8 H4 2.6608 no .
C8 H5 3.2018 no 2_666
C9 H3 3.5986 no 2_665
C9 H5 2.7452 no 2_566
C9 H7 3.4243 no 2_566
C10 H5 3.1098 no 2_566
C11 H6 3.2702 no 2_666
C12 H5 3.5526 no 2_566
C13 H2 3.0576 no 2_665
C13 H3 3.2151 no 2_665
C14 H2 3.5382 no 2_665
C14 H3 3.2049 no 2_665
C14 H5 3.3740 no 2_566
C14 H7 3.3217 no 2_566
C17 H6 3.5088 no 2_666
C20 H6 3.1546 no 2_666
C22 H1 2.7453 no 2_666
C22 H4 3.3834 no 2_666
C23 H1 3.1526 no 2_666
C25 H4 3.1933 no 2_666
C25 H5 2.8377 no .
C26 H5 2.6017 no .
C28 H6 2.8445 no .
C30 H6 2.6736 no .
C32 H5 2.6571 no .
C32 H6 2.6930 no .
C33 H7 3.2367 no .
C33 H8 3.2399 no .
C34 H6 3.2556 no .
C35 H5 3.2530 no .
C36 H3 3.1286 no 2_666
C36 H8 3.1425 no .
C37 H2 3.5510 no 2_666
C37 H3 3.5155 no 2_666
C37 H7 3.1448 no .
H1 H4 2.3348 no .
H2 H3 2.3302 no .
H2 H8 3.1105 no 1_554
H2 H8 3.4200 no 2_666
H3 H7 2.7931 no 1_654
H3 H7 3.3090 no 2_666
H5 H7 2.3039 no .
H6 H8 2.3216 no .
H7 H7 3.5832 no 2_567
O9 H1 3.2547 no .
C40 H1 3.4377 no .
C40 H6 3.4940 no 2_656
H1 O9 3.2547 no .
H1 C40 3.4377 no .
H6 C40 3.4940 no 2_656

loop_
_geom_torsion_atom_site_label_1
_geom_torsion_atom_site_label_2
_geom_torsion_atom_site_label_3
_geom_torsion_atom_site_label_4
_geom_torsion
_geom_torsion_publ_flag
_geom_torsion_site_symmetry_1
_geom_torsion_site_symmetry_3
_geom_torsion_site_symmetry_4
O1 Zn1 O3 C8 -0.8(8) no . 1_455 1_455
O3 Zn1 O1 C1 5.2(8) no 1_455 . .
O1 Zn1 O5 C9 67.5(5) no . . .
O5 Zn1 O1 C1 -76.8(5) no . . .
O1 Zn1 O7 C41 -79.8(4) no . 1_545 1_545
O7 Zn1 O1 C1 85.7(5) no 1_545 . .
O1 Zn1 N1 C24 -45.8(4) no . . .
O1 Zn1 N1 C27 128.5(4) no . . .
O1 Zn1 N1 C29 -160.6(3) no . . .
O1 Zn1 N1 C31 13.8(4) no . . .
N1 Zn1 O1 C1 -175.4(4) no . . .
O3 Zn1 O5 C9 -88.8(5) no 1_455 . .
O5 Zn1 O3 C8 80.8(4) no . 1_455 1_455
O3 Zn1 O7 C41 76.5(4) no 1_455 1_545 1_545
O7 Zn1 O3 C8 -81.8(4) no 1_545 1_455 1_455
O3 Zn1 N1 C24 134.0(3) no 1_455 . .
O3 Zn1 N1 C27 -51.8(4) no 1_455 . .
O3 Zn1 N1 C29 19.2(3) no 1_455 . .
O3 Zn1 N1 C31 -166.5(3) no 1_455 . .
N1 Zn1 O3 C8 179.8(4) no . 1_455 1_455
O5 Zn1 N1 C24 -134.6(3) no . . .
O5 Zn1 N1 C27 39.6(4) no . . .
O5 Zn1 N1 C29 110.6(3) no . . .
O5 Zn1 N1 C31 -75.1(3) no . . .
N1 Zn1 O5 C9 167.3(5) no . . .
O7 Zn1 N1 C24 45.0(4) no 1_545 . .
O7 Zn1 N1 C27 -140.8(4) no 1_545 . .
O7 Zn1 N1 C29 -69.8(3) no 1_545 . .
O7 Zn1 N1 C31 104.5(3) no 1_545 . .
N1 Zn1 O7 C41 -179.9(4) no . 1_545 1_545
O2 Zn2 O6 C9 -79.0(4) no . . .
O6 Zn2 O2 C1 76.3(4) no . . .
O2 Zn2 O8 C41 85.6(4) no . 1_545 1_545
O8 Zn2 O2 C1 -79.8(4) no 1_545 . .
O2 Zn2 N2 C36 -175.4(3) no . 1_554 1_554
O2 Zn2 N2 C37 2.4(3) no . 1_554 1_554
N2 Zn2 O2 C1 179.3(3) no 1_554 . .
O4 Zn2 O6 C9 83.2(4) no 1_455 . .
O6 Zn2 O4 C8 -84.3(4) no . 1_455 1_455
O4 Zn2 O8 C41 -76.5(4) no 1_455 1_545 1_545
O8 Zn2 O4 C8 71.8(4) no 1_545 1_455 1_455
O4 Zn2 N2 C36 4.7(3) no 1_455 1_554 1_554
O4 Zn2 N2 C37 -177.6(3) no 1_455 1_554 1_554
N2 Zn2 O4 C8 172.3(4) no 1_554 1_455 1_455
O6 Zn2 O8 C41 4.7(8) no . 1_545 1_545
O8 Zn2 O6 C9 2.5(8) no 1_545 . .
O6 Zn2 N2 C36 -86.5(3) no . 1_554 1_554
O6 Zn2 N2 C37 91.3(3) no . 1_554 1_554
N2 Zn2 O6 C9 -178.1(4) no 1_554 . .
O8 Zn2 N2 C36 93.3(3) no 1_545 1_554 1_554
O8 Zn2 N2 C37 -89.0(3) no 1_545 1_554 1_554
N2 Zn2 O8 C41 -174.8(4) no 1_554 1_545 1_545
Zn1 O1 C1 O2 -7.0(8) no . . .
Zn1 O1 C1 C2 172.9(3) no . . .
Zn2 O2 C1 O1 6.6(7) no . . .
Zn2 O2 C1 C2 -173.4(3) no . . .
Zn1 O3 C8 O4 -5.5(8) no 1_655 . .
Zn1 O3 C8 C7 174.3(3) no 1_655 . .
Zn2 O4 C8 O3 8.1(7) no 1_655 . .
Zn2 O4 C8 C7 -171.7(3) no 1_655 . .
Zn1 O5 C9 O6 15.5(8) no . . .
Zn1 O5 C9 C10 -166.2(3) no . . .
Zn2 O6 C9 O5 -12.4(7) no . . .
Zn2 O6 C9 C10 169.3(3) no . . .
Zn1 O7 C41 O8 7.1(8) no 1_565 . .
Zn1 O7 C41 C19 -172.2(3) no 1_565 . .
Zn2 O8 C41 O7 -7.0(8) no 1_565 . .
Zn2 O8 C41 C19 172.3(3) no 1_565 . .
Zn1 N1 C24 C28 -179.7(6) no . . .
Zn1 N1 C24 C29 -129.4(5) no . . .
Zn1 N1 C24 C30 150.4(3) no . . .
Zn1 N1 C24 C31 111.1(5) no . . .
Zn1 N1 C27 C25 176.0(7) no . . .
Zn1 N1 C27 C26 144.3(3) no . . .
Zn1 N1 C27 C29 109.7(5) no . . .
Zn1 N1 C27 C31 -131.1(6) no . . .
Zn1 N1 C29 C24 128.0(10) no . . .
Zn1 N1 C29 C25 -146.9(4) no . . .
Zn1 N1 C29 C26 179.8(17) no . . .
Zn1 N1 C29 C27 -112.1(9) no . . .
Zn1 N1 C31 C24 -102.6(10) no . . .
Zn1 N1 C31 C27 130.4(8) no . . .
Zn1 N1 C31 C28 -141.0(5) no . . .
Zn1 N1 C31 C30 -176.7(12) no . . .
C24 N1 C27 C25 -9.6(14) no . . .
C24 N1 C27 C26 -41.3(9) no . . .
C24 N1 C27 C29 -75.9(8) no . . .
C24 N1 C27 C31 43.3(6) no . . .
C27 N1 C24 C28 5.7(13) no . . .
C27 N1 C24 C29 56.0(7) no . . .
C27 N1 C24 C30 -24.2(9) no . . .
C27 N1 C24 C31 -63.5(8) no . . .
C24 N1 C29 C24 0.0(4) no . . .
C24 N1 C29 C25 85.2(10) no . . .
C24 N1 C29 C26 52(3) no . . .
C24 N1 C29 C27 119.9(7) no . . .
C29 N1 C24 C28 -50.4(16) no . . .
C29 N1 C24 C29 -0.0(13) no . . .
C29 N1 C24 C30 -80.2(14) no . . .
C29 N1 C24 C31 -119.5(14) no . . .
C24 N1 C31 C24 0.0(5) no . . .
C24 N1 C31 C27 -127.0(9) no . . .
C24 N1 C31 C28 -38.5(9) no . . .
C24 N1 C31 C30 -74(2) no . . .
C31 N1 C24 C28 69.2(13) no . . .
C31 N1 C24 C29 119.5(11) no . . .
C31 N1 C24 C30 39.3(10) no . . .
C31 N1 C24 C31 0.0(10) no . . .
C27 N1 C29 C24 -119.9(8) no . . .
C27 N1 C29 C25 -34.8(9) no . . .
C27 N1 C29 C26 -68(3) no . . .
C27 N1 C29 C27 0.0(6) no . . .
C29 N1 C27 C25 66.2(12) no . . .
C29 N1 C27 C26 34.5(9) no . . .
C29 N1 C27 C29 0.0(9) no . . .
C29 N1 C27 C31 119.1(9) no . . .
C27 N1 C31 C24 127.0(8) no . . .
C27 N1 C31 C27 0.0(5) no . . .
C27 N1 C31 C28 88.5(10) no . . .
C27 N1 C31 C30 53(2) no . . .
C31 N1 C27 C25 -52.9(15) no . . .
C31 N1 C27 C26 -84.6(11) no . . .
C31 N1 C27 C29 -119.1(11) no . . .
C31 N1 C27 C31 0.0(10) no . . .
C29 N1 C31 C24 72.2(19) no . . .
C29 N1 C31 C27 -54.8(17) no . . .
C29 N1 C31 C28 34(2) no . . .
C29 N1 C31 C30 -2(3) no . . .
C31 N1 C29 C24 -46.9(14) no . . .
C31 N1 C29 C25 38.3(19) no . . .
C31 N1 C29 C26 5(4) no . . .
C31 N1 C29 C27 73.0(15) no . . .
Zn2 N2 C36 C34 178.0(3) no 1_556 . .
Zn2 N2 C37 C35 -177.9(3) no 1_556 . .
C36 N2 C37 C35 -0.1(7) no . . .
C37 N2 C36 C34 0.1(7) no . . .
C38 N3 C40 O9 -177.7(13) no . . .
C39 N3 C40 O9 -7(2) no . . .
O1 C1 C2 C3 -166.8(4) no . . .
O1 C1 C2 C4 11.0(7) no . . .
O2 C1 C2 C3 13.1(6) no . . .
O2 C1 C2 C4 -169.1(4) no . . .
C1 C2 C3 C6 179.3(4) no . . .
C1 C2 C4 C5 -178.7(4) no . . .
C3 C2 C4 C5 -0.9(8) no . . .
C4 C2 C3 C6 1.4(7) no . . .
C2 C3 C6 C7 -0.3(6) no . . .
C2 C4 C5 C7 -0.7(8) no . . .
C4 C5 C7 C6 1.8(8) no . . .
C4 C5 C7 C8 -178.9(5) no . . .
C3 C6 C7 C5 -1.3(7) no . . .
C3 C6 C7 C8 179.4(4) no . . .
C5 C7 C8 O3 -9.7(7) no . . .
C5 C7 C8 O4 170.1(4) no . . .
C6 C7 C8 O3 169.6(4) no . . .
C6 C7 C8 O4 -10.6(6) no . . .
O5 C9 C10 C11 29.4(6) no . . .
O5 C9 C10 C12 6.0(7) no . . .
O5 C9 C10 C13 174.9(5) no . . .
O5 C9 C10 C14 -148.6(5) no . . .
O6 C9 C10 C11 -152.1(4) no . . .
O6 C9 C10 C12 -175.6(4) no . . .
O6 C9 C10 C13 -6.7(7) no . . .
O6 C9 C10 C14 29.9(6) no . . .
C9 C10 C11 C12 -106(2) no . . .
C9 C10 C11 C17 178.6(7) no . . .
C9 C10 C11 C18 -159.2(6) no . . .
C9 C10 C11 C20 4.2(14) no . . .
C9 C10 C12 C11 87(4) no . . .
C9 C10 C12 C17 156.4(12) no . . .
C9 C10 C12 C18 -175.9(16) no . . .
C9 C10 C12 C20 41(3) no . . .
C9 C10 C13 C14 98.7(14) no . . .
C9 C10 C13 C15 176.2(13) no . . .
C9 C10 C13 C16 150.6(10) no . . .
C9 C10 C14 C13 -100.4(10) no . . .
C9 C10 C14 C15 -155.4(5) no . . .
C9 C10 C14 C16 178.8(6) no . . .
C11 C10 C12 C11 0(3) no . . .
C11 C10 C12 C17 70(4) no . . .
C11 C10 C12 C18 98(5) no . . .
C11 C10 C12 C20 -46(3) no . . .
C12 C10 C11 C12 0(3) no . . .
C12 C10 C11 C17 -76(4) no . . .
C12 C10 C11 C18 -54(4) no . . .
C12 C10 C11 C20 110(4) no . . .
C11 C10 C13 C14 -113.5(17) no . . .
C11 C10 C13 C15 -36(3) no . . .
C11 C10 C13 C16 -61.6(19) no . . .
C13 C10 C11 C12 106(3) no . . .
C13 C10 C11 C17 30.1(16) no . . .
C13 C10 C11 C18 52.4(14) no . . .
C13 C10 C11 C20 -144.3(14) no . . .
C11 C10 C14 C13 81.6(12) no . . .
C11 C10 C14 C15 26.6(11) no . . .
C11 C10 C14 C16 0.8(12) no . . .
C14 C10 C11 C12 73(3) no . . .
C14 C10 C11 C17 -3.4(14) no . . .
C14 C10 C11 C18 18.9(13) no . . .
C14 C10 C11 C20 -177.8(9) no . . .
C12 C10 C13 C14 -92(3) no . . .
C12 C10 C13 C15 -14(3) no . . .
C12 C10 C13 C16 -40(3) no . . .
C13 C10 C12 C11 -83(3) no . . .
C13 C10 C12 C17 -13(3) no . . .
C13 C10 C12 C18 15(4) no . . .
C13 C10 C12 C20 -128.5(17) no . . .
C12 C10 C14 C13 102.7(18) no . . .
C12 C10 C14 C15 47.7(17) no . . .
C12 C10 C14 C16 21.9(18) no . . .
C14 C10 C12 C11 -117(3) no . . .
C14 C10 C12 C17 -47(3) no . . .
C14 C10 C12 C18 -20(3) no . . .
C14 C10 C12 C20 -162.6(11) no . . .
C13 C10 C14 C13 0.0(17) no . . .
C13 C10 C14 C15 -55.0(18) no . . .
C13 C10 C14 C16 -81(2) no . . .
C14 C10 C13 C14 0.0(10) no . . .
C14 C10 C13 C15 77(2) no . . .
C14 C10 C13 C16 51.9(15) no . . .
C10 C11 C12 C10 0.0(2) no . . .
C10 C11 C12 C17 -118.9(18) no . . .
C10 C11 C12 C18 -125(3) no . . .
C10 C11 C12 C20 107(3) no . . .
C10 C11 C17 C12 52.8(15) no . . .
C10 C11 C17 C18 69(3) no . . .
C10 C11 C17 C19 5(2) no . . .
C10 C11 C17 C21 177.6(9) no . . .
C10 C11 C18 C12 43.9(14) no . . .
C10 C11 C18 C17 -119.1(19) no . . .
C10 C11 C18 C19 -48(3) no . . .
C10 C11 C18 C21 -167.3(10) no . . .
C10 C11 C20 C22 -165.2(14) no . . .
C12 C11 C17 C12 0(3) no . . .
C12 C11 C17 C18 16(4) no . . .
C12 C11 C17 C19 -48(4) no . . .
C12 C11 C17 C21 125(4) no . . .
C17 C11 C12 C10 119(2) no . . .
C17 C11 C12 C17 0.0(9) no . . .
C17 C11 C12 C18 -6.6(16) no . . .
C17 C11 C12 C20 -134(4) no . . .
C12 C11 C18 C12 0(3) no . . .
C12 C11 C18 C17 -163(4) no . . .
C12 C11 C18 C19 -92(4) no . . .
C12 C11 C18 C21 149(4) no . . .
C18 C11 C12 C10 125(3) no . . .
C18 C11 C12 C17 6.6(15) no . . .
C18 C11 C12 C18 0.0(8) no . . .
C18 C11 C12 C20 -128(3) no . . .
C12 C11 C20 C22 -100(5) no . . .
C20 C11 C12 C10 -107(3) no . . .
C20 C11 C12 C17 134(4) no . . .
C20 C11 C12 C18 128(3) no . . .
C20 C11 C12 C20 0.0(10) no . . .
C17 C11 C18 C12 163(4) no . . .
C17 C11 C18 C17 0(3) no . . .
C17 C11 C18 C19 71(3) no . . .
C17 C11 C18 C21 -48(3) no . . .
C18 C11 C17 C12 -16(4) no . . .
C18 C11 C17 C18 0.0(19) no . . .
C18 C11 C17 C19 -64(3) no . . .
C18 C11 C17 C21 109(4) no . . .
C17 C11 C20 C22 21(3) no . . .
C20 C11 C17 C12 -133(3) no . . .
C20 C11 C17 C18 -117(3) no . . .
C20 C11 C17 C19 178.8(14) no . . .
C20 C11 C17 C21 -8(2) no . . .
C18 C11 C20 C22 -7(4) no . . .
C20 C11 C18 C12 -117(3) no . . .
C20 C11 C18 C17 80(3) no . . .
C20 C11 C18 C19 151.2(19) no . . .
C20 C11 C18 C21 32(3) no . . .
C10 C12 C17 C11 -92(4) no . . .
C10 C12 C17 C18 104(3) no . . .
C10 C12 C17 C19 47(3) no . . .
C10 C12 C17 C21 -157.1(17) no . . .
C10 C12 C18 C11 -106(4) no . . .
C10 C12 C18 C17 -91(3) no . . .
C10 C12 C18 C19 -7(4) no . . .
C10 C12 C18 C21 -140(3) no . . .
C10 C12 C20 C22 -178.3(17) no . . .
C11 C12 C17 C11 0(2) no . . .
C11 C12 C17 C18 -163(4) no . . .
C11 C12 C17 C19 139(4) no . . .
C11 C12 C17 C21 -65(4) no . . .
C11 C12 C18 C11 -0.0(18) no . . .
C11 C12 C18 C17 15(4) no . . .
C11 C12 C18 C19 100(4) no . . .
C11 C12 C18 C21 -34(4) no . . .
C11 C12 C20 C22 93(5) no . . .
C17 C12 C18 C11 -15(4) no . . .
C17 C12 C18 C17 0(2) no . . .
C17 C12 C18 C19 84(4) no . . .
C17 C12 C18 C21 -49(3) no . . .
C18 C12 C17 C11 163(4) no . . .
C18 C12 C17 C18 0.0(19) no . . .
C18 C12 C17 C19 -58(3) no . . .
C18 C12 C17 C21 98(4) no . . .
C17 C12 C20 C22 52(3) no . . .
C20 C12 C17 C11 29.9(19) no . . .
C20 C12 C17 C18 -133(3) no . . .
C20 C12 C17 C19 168.9(13) no . . .
C20 C12 C17 C21 -35(2) no . . .
C18 C12 C20 C22 34(4) no . . .
C20 C12 C18 C11 36.5(19) no . . .
C20 C12 C18 C17 52(3) no . . .
C20 C12 C18 C19 136.2(19) no . . .
C20 C12 C18 C21 3(3) no . . .
C10 C13 C14 C10 0.0(2) no . . .
C10 C13 C14 C15 122.5(12) no . . .
C10 C13 C14 C16 121.6(8) no . . .
C10 C13 C15 C14 -72(3) no . . .
C10 C13 C15 C16 -70(3) no . . .
C10 C13 C15 C19 6(4) no . . .
C10 C13 C16 C14 -61.3(16) no . . .
C10 C13 C16 C15 121(2) no . . .
C10 C13 C16 C19 62(2) no . . .
C14 C13 C15 C14 0.0(8) no . . .
C14 C13 C15 C16 2(3) no . . .
C14 C13 C15 C19 78(3) no . . .
C15 C13 C14 C10 -122.5(14) no . . .
C15 C13 C14 C15 0.0(9) no . . .
C15 C13 C14 C16 -0.9(12) no . . .
C14 C13 C16 C14 0.0(9) no . . .
C14 C13 C16 C15 -178(3) no . . .
C14 C13 C16 C19 122.8(18) no . . .
C16 C13 C14 C10 -121.6(9) no . . .
C16 C13 C14 C15 0.9(10) no . . .
C16 C13 C14 C16 0.0(5) no . . .
C15 C13 C16 C14 178(3) no . . .
C15 C13 C16 C15 0(2) no . . .
C15 C13 C16 C19 -59(3) no . . .
C16 C13 C15 C14 -2(3) no . . .
C16 C13 C15 C16 0.0(10) no . . .
C16 C13 C15 C19 76(3) no . . .
C10 C14 C15 C13 58.8(9) no . . .
C10 C14 C15 C16 -119.0(17) no . . .
C10 C14 C15 C19 -56.0(19) no . . .
C10 C14 C16 C13 70.2(10) no . . .
C10 C14 C16 C15 72.2(13) no . . .
C10 C14 C16 C19 0.9(15) no . . .
C13 C14 C15 C13 0.0(18) no . . .
C13 C14 C15 C16 -178(3) no . . .
C13 C14 C15 C19 -115(3) no . . .
C13 C14 C16 C13 0.0(16) no . . .
C13 C14 C16 C15 2(2) no . . .
C13 C14 C16 C19 -69(2) no . . .
C15 C14 C16 C13 -2(3) no . . .
C15 C14 C16 C15 0.0(18) no . . .
C15 C14 C16 C19 -71(2) no . . .
C16 C14 C15 C13 178(3) no . . .
C16 C14 C15 C16 0.0(11) no . . .
C16 C14 C15 C19 63(2) no . . .
C13 C15 C16 C13 0.0(8) no . . .
C13 C15 C16 C14 -1.0(14) no . . .
C13 C15 C16 C19 121.0(15) no . . .
C13 C15 C19 C16 -81(3) no . . .
C13 C15 C19 C17 29(3) no . . .
C13 C15 C19 C18 3(4) no . . .
C13 C15 C19 C41 -179.9(19) no . . .
C14 C15 C16 C13 1.0(12) no . . .
C14 C15 C16 C14 0.0(5) no . . .
C14 C15 C16 C19 122.0(10) no . . .
C14 C15 C19 C16 -51.6(18) no . . .
C14 C15 C19 C17 58(2) no . . .
C14 C15 C19 C18 32(3) no . . .
C14 C15 C19 C41 -150.7(10) no . . .
C16 C15 C19 C16 0.0(11) no . . .
C16 C15 C19 C17 109.5(19) no . . .
C16 C15 C19 C18 83(2) no . . .
C16 C15 C19 C41 -99(2) no . . .
C19 C15 C16 C13 -121.0(12) no . . .
C19 C15 C16 C14 -122.0(9) no . . .
C19 C15 C16 C19 0.0(2) no . . .
C13 C16 C19 C15 56.5(12) no . . .
C13 C16 C19 C17 -27.5(13) no . . .
C13 C16 C19 C18 -54.0(13) no . . .
C13 C16 C19 C41 154.0(11) no . . .
C14 C16 C19 C15 84.2(12) no . . .
C14 C16 C19 C17 0.2(12) no . . .
C14 C16 C19 C18 -26.3(12) no . . .
C14 C16 C19 C41 -178.3(8) no . . .
C15 C16 C19 C15 0.0(19) no . . .
C15 C16 C19 C17 -84(2) no . . .
C15 C16 C19 C18 -110(2) no . . .
C15 C16 C19 C41 98(2) no . . .
C11 C17 C18 C11 0.0(7) no . . .
C11 C17 C18 C12 -5.9(13) no . . .
C11 C17 C18 C19 -125.0(15) no . . .
C11 C17 C18 C21 115(3) no . . .
C11 C17 C19 C15 -34.5(16) no . . .
C11 C17 C19 C16 -3.2(18) no . . .
C11 C17 C19 C18 78(2) no . . .
C11 C17 C19 C41 175.3(11) no . . .
C11 C17 C21 C23 -2(3) no . . .
C12 C17 C18 C11 5.9(14) no . . .
C12 C17 C18 C12 0.0(10) no . . .
C12 C17 C18 C19 -119.2(16) no . . .
C12 C17 C18 C21 120.8(19) no . . .
C12 C17 C19 C15 -50.6(15) no . . .
C12 C17 C19 C16 -19.2(17) no . . .
C12 C17 C19 C18 62.0(18) no . . .
C12 C17 C19 C41 159.2(12) no . . .
C12 C17 C21 C23 18(3) no . . .
C18 C17 C19 C15 -113(3) no . . .
C18 C17 C19 C16 -81(3) no . . .
C18 C17 C19 C18 0(2) no . . .
C18 C17 C19 C41 97(3) no . . .
C19 C17 C18 C11 125.0(14) no . . .
C19 C17 C18 C12 119.2(13) no . . .
C19 C17 C18 C19 0.0(2) no . . .
C19 C17 C18 C21 -120.0(17) no . . .
C18 C17 C21 C23 98(4) no . . .
C21 C17 C18 C11 -115(3) no . . .
C21 C17 C18 C12 -121(2) no . . .
C21 C17 C18 C19 120(2) no . . .
C21 C17 C18 C21 0.0(12) no . . .
C19 C17 C21 C23 170.7(14) no . . .
C21 C17 C19 C15 153.2(16) no . . .
C21 C17 C19 C16 -175.4(15) no . . .
C21 C17 C19 C18 -94(3) no . . .
C21 C17 C19 C41 3(2) no . . .
C11 C18 C19 C15 21(3) no . . .
C11 C18 C19 C16 52(3) no . . .
C11 C18 C19 C17 -58.1(17) no . . .
C11 C18 C19 C41 -156.9(13) no . . .
C11 C18 C21 C23 -41(3) no . . .
C12 C18 C19 C15 -3(3) no . . .
C12 C18 C19 C16 29(3) no . . .
C12 C18 C19 C17 -81(3) no . . .
C12 C18 C19 C41 179.8(17) no . . .
C12 C18 C21 C23 -30(3) no . . .
C17 C18 C19 C15 79(3) no . . .
C17 C18 C19 C16 110(3) no . . .
C17 C18 C19 C17 0(2) no . . .
C17 C18 C19 C41 -99(3) no . . .
C17 C18 C21 C23 -96(4) no . . .
C19 C18 C21 C23 -166.2(16) no . . .
C21 C18 C19 C15 129.4(13) no . . .
C21 C18 C19 C16 160.8(12) no . . .
C21 C18 C19 C17 51(2) no . . .
C21 C18 C19 C41 -48.1(19) no . . .
C15 C19 C41 O7 -176.7(16) no . . .
C15 C19 C41 O8 3.9(16) no . . .
C16 C19 C41 O7 149.8(7) no . . .
C16 C19 C41 O8 -29.6(8) no . . .
C17 C19 C41 O7 -28.6(10) no . . .
C17 C19 C41 O8 152.0(8) no . . .
C18 C19 C41 O7 0.8(14) no . . .
C18 C19 C41 O8 -178.6(13) no . . .
C11 C20 C22 C23 -17(3) no . . .
C12 C20 C22 C23 -37(3) no . . .
C17 C21 C23 C22 3(5) no . . .
C18 C21 C23 C22 27(4) no . . .
C20 C22 C23 C21 5(3) no . . .
N1 C24 C28 C30 -53.3(11) no . . .
N1 C24 C28 C31 -53.4(7) no . . .
N1 C24 C28 C32 1.3(15) no . . .
N1 C24 C29 N1 0.0(3) no . . .
N1 C24 C29 C25 -96.7(18) no . . .
N1 C24 C29 C26 -139(3) no . . .
N1 C24 C29 C27 -48.7(10) no . . .
N1 C24 C30 C25 37.2(12) no . . .
N1 C24 C30 C28 137.5(11) no . . .
N1 C24 C30 C31 -42.6(7) no . . .
N1 C24 C30 C32 82.2(16) no . . .
N1 C24 C31 N1 0.00(17) no . . .
N1 C24 C31 C27 36.8(6) no . . .
N1 C24 C31 C28 128.6(8) no . . .
N1 C24 C31 C30 128.6(11) no . . .
C28 C24 C29 N1 139.9(12) no . . .
C28 C24 C29 C25 43.3(11) no . . .
C28 C24 C29 C26 0.7(17) no . . .
C28 C24 C29 C27 91.2(9) no . . .
C29 C24 C28 C30 -85.2(13) no . . .
C29 C24 C28 C31 -85.2(12) no . . .
C29 C24 C28 C32 -30.6(15) no . . .
C28 C24 C30 C25 -100.3(16) no . . .
C28 C24 C30 C28 0.0(7) no . . .
C28 C24 C30 C31 180.0(16) no . . .
C28 C24 C30 C32 -55.3(15) no . . .
C30 C24 C28 C30 0.0(11) no . . .
C30 C24 C28 C31 -0.0(13) no . . .
C30 C24 C28 C32 54.6(13) no . . .
C28 C24 C31 N1 -128.6(8) no . . .
C28 C24 C31 C27 -91.8(9) no . . .
C28 C24 C31 C28 0.0(4) no . . .
C28 C24 C31 C30 -0.0(9) no . . .
C31 C24 C28 C30 0.0(12) no . . .
C31 C24 C28 C31 0.0(10) no . . .
C31 C24 C28 C32 54.7(14) no . . .
C29 C24 C30 C25 -5.3(13) no . . .
C29 C24 C30 C28 95.0(13) no . . .
C29 C24 C30 C31 -85.0(11) no . . .
C29 C24 C30 C32 39.7(17) no . . .
C30 C24 C29 N1 102.0(14) no . . .
C30 C24 C29 C25 5.4(13) no . . .
C30 C24 C29 C26 -37.2(18) no . . .
C30 C24 C29 C27 53.4(12) no . . .
C29 C24 C31 N1 -36.7(7) no . . .
C29 C24 C31 C27 0.1(9) no . . .
C29 C24 C31 C28 91.9(7) no . . .
C29 C24 C31 C30 91.8(9) no . . .
C31 C24 C29 N1 48.6(13) no . . .
C31 C24 C29 C25 -48.1(13) no . . .
C31 C24 C29 C26 -90.6(18) no . . .
C31 C24 C29 C27 -0.1(12) no . . .
C30 C24 C31 N1 -128.6(14) no . . .
C30 C24 C31 C27 -91.8(13) no . . .
C30 C24 C31 C28 0.0(12) no . . .
C30 C24 C31 C30 0.0(9) no . . .
C31 C24 C30 C25 79.7(16) no . . .
C31 C24 C30 C28 -180.0(19) no . . .
C31 C24 C30 C31 0.0(12) no . . .
C31 C24 C30 C32 125(2) no . . .
C26 C25 C27 N1 -52.8(16) no . . .
C26 C25 C27 C26 0.0(8) no . . .
C26 C25 C27 C29 0.7(11) no . . .
C26 C25 C27 C31 -86.2(11) no . . .
C27 C25 C26 C27 0.0(5) no . . .
C27 C25 C26 C29 -0.6(10) no . . .
C27 C25 C26 C32 122.9(10) no . . .
C26 C25 C29 N1 -137.5(19) no . . .
C26 C25 C29 C24 -93.7(15) no . . .
C26 C25 C29 C26 0.0(10) no . . .
C26 C25 C29 C27 -179.1(16) no . . .
C29 C25 C26 C27 0.6(11) no . . .
C29 C25 C26 C29 0.0(7) no . . .
C29 C25 C26 C32 123.5(12) no . . .
C26 C25 C30 C24 54.5(13) no . . .
C26 C25 C30 C28 4.8(13) no . . .
C26 C25 C30 C31 91.5(16) no . . .
C26 C25 C30 C32 -49.4(13) no . . .
C30 C25 C26 C27 -88.4(8) no . . .
C30 C25 C26 C29 -89.0(9) no . . .
C30 C25 C26 C32 34.5(7) no . . .
C26 C25 C32 C26 -0.0(8) no . . .
C26 C25 C32 C28 76.9(10) no . . .
C26 C25 C32 C30 121.1(9) no . . .
C26 C25 C32 C33 -106.3(10) no . . .
C32 C25 C26 C27 -122.9(9) no . . .
C32 C25 C26 C29 -123.5(10) no . . .
C32 C25 C26 C32 -0.0(2) no . . .
C27 C25 C29 N1 41.6(12) no . . .
C27 C25 C29 C24 85.4(12) no . . .
C27 C25 C29 C26 179.1(15) no . . .
C27 C25 C29 C27 0.0(7) no . . .
C29 C25 C27 N1 -53.5(12) no . . .
C29 C25 C27 C26 -0.7(11) no . . .
C29 C25 C27 C29 0.0(8) no . . .
C29 C25 C27 C31 -86.9(10) no . . .
C27 C25 C30 C24 -38.3(12) no . . .
C27 C25 C30 C28 -88.0(12) no . . .
C27 C25 C30 C31 -1.3(15) no . . .
C27 C25 C30 C32 -142.2(14) no . . .
C30 C25 C27 N1 34.5(16) no . . .
C30 C25 C27 C26 87.3(12) no . . .
C30 C25 C27 C29 88.0(12) no . . .
C30 C25 C27 C31 1.1(12) no . . .
C27 C25 C32 C26 -76.0(11) no . . .
C27 C25 C32 C28 0.9(15) no . . .
C27 C25 C32 C30 45.1(12) no . . .
C27 C25 C32 C33 177.7(9) no . . .
C32 C25 C27 N1 6.5(19) no . . .
C32 C25 C27 C26 59.3(8) no . . .
C32 C25 C27 C29 60.0(13) no . . .
C32 C25 C27 C31 -26.9(13) no . . .
C29 C25 C30 C24 5.5(14) no . . .
C29 C25 C30 C28 -44.2(13) no . . .
C29 C25 C30 C31 42.5(16) no . . .
C29 C25 C30 C32 -98.4(15) no . . .
C30 C25 C29 N1 -48.9(15) no . . .
C30 C25 C29 C24 -5.1(12) no . . .
C30 C25 C29 C26 88.6(11) no . . .
C30 C25 C29 C27 -90.5(11) no . . .
C29 C25 C32 C26 -39.1(8) no . . .
C29 C25 C32 C28 37.8(11) no . . .
C29 C25 C32 C30 82.0(9) no . . .
C29 C25 C32 C33 -145.4(8) no . . .
C32 C25 C29 N1 -89.8(13) no . . .
C32 C25 C29 C24 -46.0(11) no . . .
C32 C25 C29 C26 47.7(7) no . . .
C32 C25 C29 C27 -131.4(11) no . . .
C30 C25 C32 C26 -121.1(14) no . . .
C30 C25 C32 C28 -44.2(14) no . . .
C30 C25 C32 C30 0.0(14) no . . .
C30 C25 C32 C33 132.6(15) no . . .
C32 C25 C30 C24 103.9(19) no . . .
C32 C25 C30 C28 54.2(13) no . . .
C32 C25 C30 C31 141(3) no . . .
C32 C25 C30 C32 -0.0(3) no . . .
C25 C26 C27 N1 138.1(13) no . . .
C25 C26 C27 C25 0.0(8) no . . .
C25 C26 C27 C29 -179.1(15) no . . .
C25 C26 C27 C31 94.8(11) no . . .
C25 C26 C29 N1 54(3) no . . .
C25 C26 C29 C24 87.2(15) no . . .
C25 C26 C29 C25 0.0(6) no . . .
C25 C26 C29 C27 0.7(12) no . . .
C25 C26 C32 C25 0.0(6) no . . .
C25 C26 C32 C28 -119.1(8) no . . .
C25 C26 C32 C30 -74.0(11) no . . .
C25 C26 C32 C33 110.4(10) no . . .
C27 C26 C29 N1 53(3) no . . .
C27 C26 C29 C24 86.5(14) no . . .
C27 C26 C29 C25 -0.7(12) no . . .
C27 C26 C29 C27 0.0(6) no . . .
C29 C26 C27 N1 -42.8(12) no . . .
C29 C26 C27 C25 179.1(16) no . . .
C29 C26 C27 C29 0.0(11) no . . .
C29 C26 C27 C31 -86.1(13) no . . .
C27 C26 C32 C25 37.3(7) no . . .
C27 C26 C32 C28 -81.8(9) no . . .
C27 C26 C32 C30 -36.6(14) no . . .
C27 C26 C32 C33 147.7(5) no . . .
C32 C26 C27 N1 90.2(12) no . . .
C32 C26 C27 C25 -47.9(9) no . . .
C32 C26 C27 C29 133.0(14) no . . .
C32 C26 C27 C31 46.9(11) no . . .
C29 C26 C32 C25 71(3) no . . .
C29 C26 C32 C28 -48(3) no . . .
C29 C26 C32 C30 -3(3) no . . .
C29 C26 C32 C33 -178(2) no . . .
C32 C26 C29 N1 -3(5) no . . .
C32 C26 C29 C24 30(3) no . . .
C32 C26 C29 C25 -57(2) no . . .
C32 C26 C29 C27 -56(3) no . . .
N1 C27 C29 N1 0.00(18) no . . .
N1 C27 C29 C24 37.1(5) no . . .
N1 C27 C29 C25 130.1(9) no . . .
N1 C27 C29 C26 129.5(11) no . . .
N1 C27 C31 N1 0.0(3) no . . .
N1 C27 C31 C24 -50.3(10) no . . .
N1 C27 C31 C28 -101.5(15) no . . .
N1 C27 C31 C30 -139.6(18) no . . .
C25 C27 C29 N1 -130.1(10) no . . .
C25 C27 C29 C24 -93.0(9) no . . .
C25 C27 C29 C25 0.0(6) no . . .
C25 C27 C29 C26 -0.6(10) no . . .
C25 C27 C31 N1 138.2(12) no . . .
C25 C27 C31 C24 87.9(12) no . . .
C25 C27 C31 C28 36.7(12) no . . .
C25 C27 C31 C30 -1.4(13) no . . .
C26 C27 C29 N1 -129.5(13) no . . .
C26 C27 C29 C24 -92.4(11) no . . .
C26 C27 C29 C25 0.6(11) no . . .
C26 C27 C29 C26 0.0(7) no . . .
C26 C27 C31 N1 97.2(12) no . . .
C26 C27 C31 C24 46.9(13) no . . .
C26 C27 C31 C28 -4.3(12) no . . .
C26 C27 C31 C30 -42.4(13) no . . .
C29 C27 C31 N1 50.2(11) no . . .
C29 C27 C31 C24 -0.1(13) no . . .
C29 C27 C31 C28 -51.4(12) no . . .
C29 C27 C31 C30 -89.4(13) no . . .
C31 C27 C29 N1 -37.0(7) no . . .
C31 C27 C29 C24 0.1(7) no . . .
C31 C27 C29 C25 93.1(8) no . . .
C31 C27 C29 C26 92.5(10) no . . .
C24 C28 C30 C24 0.0(4) no . . .
C24 C28 C30 C25 85.9(9) no . . .
C24 C28 C30 C31 -0.0(10) no . . .
C24 C28 C30 C32 123.0(9) no . . .
C24 C28 C31 N1 49.6(12) no . . .
C24 C28 C31 C24 0.0(6) no . . .
C24 C28 C31 C27 97.7(14) no . . .
C24 C28 C31 C30 180.0(15) no . . .
C24 C28 C32 C25 -4.5(12) no . . .
C24 C28 C32 C26 49.2(10) no . . .
C24 C28 C32 C30 -73.2(9) no . . .
C24 C28 C32 C33 178.7(8) no . . .
C30 C28 C31 N1 -130.4(19) no . . .
C30 C28 C31 C24 -180.0(19) no . . .
C30 C28 C31 C27 -82.3(16) no . . .
C30 C28 C31 C30 -0.0(13) no . . .
C31 C28 C30 C24 0.0(12) no . . .
C31 C28 C30 C25 86.0(13) no . . .
C31 C28 C30 C31 0.0(7) no . . .
C31 C28 C30 C32 123.1(15) no . . .
C30 C28 C32 C25 68.7(13) no . . .
C30 C28 C32 C26 122.4(12) no . . .
C30 C28 C32 C30 0.0(11) no . . .
C30 C28 C32 C33 -108.1(13) no . . .
C32 C28 C30 C24 -123.0(8) no . . .
C32 C28 C30 C25 -37.1(6) no . . .
C32 C28 C30 C31 -123.1(13) no . . .
C32 C28 C30 C32 0.0(3) no . . .
C31 C28 C32 C25 25.8(10) no . . .
C31 C28 C32 C26 79.5(9) no . . .
C31 C28 C32 C30 -43.0(8) no . . .
C31 C28 C32 C33 -151.1(8) no . . .
C32 C28 C31 N1 -84.7(13) no . . .
C32 C28 C31 C24 -134.3(10) no . . .
C32 C28 C31 C27 -36.6(11) no . . .
C32 C28 C31 C30 45.7(6) no . . .
C24 C30 C31 N1 65(3) no . . .
C24 C30 C31 C24 0.0(5) no . . .
C24 C30 C31 C27 101.3(15) no . . .
C24 C30 C31 C28 -0.0(15) no . . .
C24 C30 C32 C25 -82.6(13) no . . .
C24 C30 C32 C26 -30.1(19) no . . .
C24 C30 C32 C28 40.9(10) no . . .
C24 C30 C32 C33 145.4(6) no . . .
C25 C30 C31 N1 -35(3) no . . .
C25 C30 C31 C24 -100.2(14) no . . .
C25 C30 C31 C27 1.0(14) no . . .
C25 C30 C31 C28 -100.3(16) no . . .
C25 C30 C32 C25 0.0(5) no . . .
C25 C30 C32 C26 52.5(9) no . . .
C25 C30 C32 C28 123.5(9) no . . .
C25 C30 C32 C33 -132.0(13) no . . .
C28 C30 C31 N1 65(3) no . . .
C28 C30 C31 C24 0.0(15) no . . .
C28 C30 C31 C27 101.3(15) no . . .
C28 C30 C31 C28 -0.0(5) no . . .
C28 C30 C32 C25 -123.5(10) no . . .
C28 C30 C32 C26 -71.0(14) no . . .
C28 C30 C32 C28 0.0(6) no . . .
C28 C30 C32 C33 104.5(13) no . . .
C31 C30 C32 C25 -47(3) no . . .
C31 C30 C32 C26 6(4) no . . .
C31 C30 C32 C28 76(3) no . . .
C31 C30 C32 C33 -179.0(18) no . . .
C32 C30 C31 N1 -3(5) no . . .
C32 C30 C31 C24 -69(3) no . . .
C32 C30 C31 C27 33(3) no . . .
C32 C30 C31 C28 -69(3) no . . .
C25 C32 C33 C34 44.0(10) no . . .
C25 C32 C33 C35 -135.8(8) no . . .
C26 C32 C33 C34 -21.7(15) no . . .
C26 C32 C33 C35 158.5(15) no . . .
C28 C32 C33 C34 -139.3(7) no . . .
C28 C32 C33 C35 40.9(9) no . . .
C30 C32 C33 C34 162.9(18) no . . .
C30 C32 C33 C35 -16.8(19) no . . .
C32 C33 C34 C36 -178.6(4) no . . .
C32 C33 C35 C37 178.7(4) no . . .
C34 C33 C35 C37 -1.1(7) no . . .
C35 C33 C34 C36 1.1(7) no . . .
C33 C34 C36 N2 -0.7(8) no . . .
C33 C35 C37 N2 0.6(8) no . . .
